data_4301065
loop_
_publ_author_name
'Konu, Jari'
'Chivers, Tristram'
'Schatte, Gabriele'
'Parvez, Masood'
'Laitinen, Risto S.'

_publ_section_title
;
 Formation of N--I Charge-Transfer Bonds and Ion Pairs in Polyiodides with
 Imidotellurium Cations
;
_journal_coden_ASTM INOCAJ
_journal_issue 8
_journal_name_full 'Inorganic Chemistry'
_journal_page_first 2973
_journal_page_last 2982
_journal_paper_doi 10.1021/ic050058k
_journal_volume 44
_journal_year 2005
_chemical_formula_sum 'C18 H40.11 I9.89 N5 Te2'
_chemical_formula_weight 1836.27
_space_group_IT_number 2
_symmetry_cell_setting triclinic
_symmetry_space_group_name_Hall '-P 1'
_symmetry_space_group_name_H-M 'P -1'
_atom_sites_solution_hydrogens geom
_atom_sites_solution_primary direct
_atom_sites_solution_secondary difmap
_audit_creation_method SHELXL-97
_cell_angle_alpha 91.75(3)
_cell_angle_beta 105.24(3)
_cell_angle_gamma 102.45(3)
_cell_formula_units_Z 2
_cell_length_a 10.332(2)
_cell_length_b 13.185(3)
_cell_length_c 17.050(3)
_cell_measurement_temperature 173(2)
_cell_volume 2178.9(9)
_computing_cell_refinement 'DENZO-SMN (Otwinowski & Minor, 1997)'
_computing_data_collection 'KappaCCD Server Software (Nonius, 1997)'
_computing_data_reduction DENZO-SMN
_computing_molecular_graphics 'DIAMOND (Brandenburg & Berndt, 1999)'
_computing_publication_material 'WINGX (Farrugia, 1999)'
_computing_structure_refinement 'SHELXL-97 (Sheldrick, 1997)'
_computing_structure_solution 'SHELXS97 (Sheldrick, 1997)'
_diffrn_ambient_temperature 173(2)
_diffrn_measured_fraction_theta_full 0.983
_diffrn_measured_fraction_theta_max 0.983
_diffrn_radiation_monochromator graphite
_diffrn_radiation_source 'fine-focus sealed tube'
_diffrn_radiation_type MoK\a
_diffrn_radiation_wavelength 0.71073
_diffrn_reflns_av_R_equivalents 0.0324
_diffrn_reflns_av_sigmaI/netI 0.0510
_diffrn_reflns_limit_h_max 12
_diffrn_reflns_limit_h_min -12
_diffrn_reflns_limit_k_max 16
_diffrn_reflns_limit_k_min -16
_diffrn_reflns_limit_l_max 21
_diffrn_reflns_limit_l_min -20
_diffrn_reflns_number 15510
_diffrn_reflns_theta_full 26.00
_diffrn_reflns_theta_max 26.00
_diffrn_reflns_theta_min 1.24
_exptl_absorpt_coefficient_mu 8.358
_exptl_absorpt_correction_T_max 0.5544
_exptl_absorpt_correction_T_min 0.3481
_exptl_absorpt_correction_type multi-scan
_exptl_crystal_colour red
_exptl_crystal_density_diffrn 2.799
_exptl_crystal_density_method 'not measured'
_exptl_crystal_description block
_exptl_crystal_F_000 1622
_exptl_crystal_size_max 0.16
_exptl_crystal_size_mid 0.14
_exptl_crystal_size_min 0.08
_refine_diff_density_max 0.926
_refine_diff_density_min -1.128
_refine_diff_density_rms 0.205
_refine_ls_extinction_method none
_refine_ls_goodness_of_fit_ref 1.116
_refine_ls_hydrogen_treatment mixed
_refine_ls_matrix_type full
_refine_ls_number_parameters 363
_refine_ls_number_reflns 8420
_refine_ls_number_restraints 2
_refine_ls_restrained_S_all 1.117
_refine_ls_R_factor_all 0.0701
_refine_ls_R_factor_gt 0.0405
_refine_ls_shift/su_max 0.001
_refine_ls_shift/su_mean 0.000
_refine_ls_structure_factor_coef Fsqd
_refine_ls_weighting_details 'calc w=1/[\s^2^(Fo^2^)+(0.0274P)^2^+7.9077P] where P=(Fo^2^+2Fc^2^)/3'
_refine_ls_weighting_scheme calc
_refine_ls_wR_factor_gt 0.0759
_refine_ls_wR_factor_ref 0.0857
_reflns_number_gt 6225
_reflns_number_total 8420
_reflns_threshold_expression >2sigma(I)
_cod_data_source_file ic050058ksi20050114_075231_3.cif
_cod_data_source_block cmpd5
_cod_original_cell_volume 2178.9(8)
_cod_database_code 4301065

loop_
_symmetry_equiv_pos_as_xyz
'x, y, z'
'-x, -y, -z'

loop_
_atom_site_label
_atom_site_type_symbol
_atom_site_fract_x
_atom_site_fract_y
_atom_site_fract_z
_atom_site_U_iso_or_equiv
_atom_site_adp_type
_atom_site_occupancy
_atom_site_symmetry_multiplicity
_atom_site_calc_flag
_atom_site_refinement_flags
_atom_site_disorder_assembly
_atom_site_disorder_group
Te1 Te 0.29494(5) 0.30263(4) 0.18936(3) 0.02951(13) Uani 1 1 d . A .
Te2 Te 0.19165(5) 0.19532(4) 0.32899(3) 0.03016(13) Uani 1 1 d . . .
N1 N 0.4899(7) 0.3634(5) 0.2215(4) 0.0362(16) Uani 1 1 d . . .
H1 H 0.5357 0.3489 0.2694 0.043 Uiso 1 1 calc R A .
C10 C 0.5736(9) 0.4314(6) 0.1764(5) 0.040(2) Uani 1 1 d . A .
C11 C 0.4767(10) 0.4592(7) 0.0990(5) 0.049(2) Uani 1 1 d . . .
H11A H 0.4138 0.4968 0.1146 0.059 Uiso 1 1 calc R A .
H11B H 0.4232 0.3951 0.0647 0.059 Uiso 1 1 calc R . .
H11C H 0.5314 0.5034 0.0685 0.059 Uiso 1 1 calc R . .
C12 C 0.6487(10) 0.5320(7) 0.2311(6) 0.063(3) Uani 1 1 d . . .
H12A H 0.5810 0.5669 0.2439 0.075 Uiso 1 1 calc R A .
H12B H 0.7051 0.5782 0.2026 0.075 Uiso 1 1 calc R . .
H12C H 0.7081 0.5155 0.2817 0.075 Uiso 1 1 calc R . .
C13 C 0.6734(11) 0.3746(10) 0.1553(7) 0.070(3) Uani 1 1 d . . .
H13A H 0.6221 0.3107 0.1201 0.084 Uiso 1 1 calc R A .
H13B H 0.7325 0.3567 0.2055 0.084 Uiso 1 1 calc R . .
H13C H 0.7306 0.4195 0.1265 0.084 Uiso 1 1 calc R . .
N2 N 0.2536(6) 0.3379(5) 0.2945(4) 0.0303(15) Uani 1 1 d . A .
C20 C 0.2011(8) 0.4322(6) 0.3123(5) 0.0360(19) Uani 1 1 d . . .
C21 C 0.2030(10) 0.4336(8) 0.4010(5) 0.053(3) Uani 1 1 d . A .
H21A H 0.2957 0.4328 0.4345 0.064 Uiso 1 1 calc R . .
H21B H 0.1369 0.3720 0.4090 0.064 Uiso 1 1 calc R . .
H21C H 0.1775 0.4968 0.4173 0.064 Uiso 1 1 calc R . .
C22 C 0.0643(9) 0.4327(7) 0.2567(5) 0.051(3) Uani 1 1 d . A .
H22A H 0.0698 0.4313 0.2001 0.062 Uiso 1 1 calc R . .
H22B H 0.0364 0.4959 0.2704 0.062 Uiso 1 1 calc R . .
H22C H -0.0037 0.3711 0.2627 0.062 Uiso 1 1 calc R . .
C23 C 0.3106(11) 0.5265(7) 0.3020(8) 0.069(3) Uani 1 1 d . A .
H23A H 0.4002 0.5255 0.3395 0.083 Uiso 1 1 calc R . .
H23B H 0.2845 0.5911 0.3143 0.083 Uiso 1 1 calc R . .
H23C H 0.3170 0.5228 0.2457 0.083 Uiso 1 1 calc R . .
N3 N 0.3041(6) 0.1749(5) 0.2509(4) 0.0285(14) Uani 1 1 d . A .
C30 C 0.3097(8) 0.0696(6) 0.2172(5) 0.0327(19) Uani 1 1 d . . .
C31 C 0.1721(8) 0.0127(6) 0.1585(5) 0.037(2) Uani 1 1 d . A .
H31A H 0.1005 0.0018 0.1874 0.044 Uiso 1 1 calc R . .
H31B H 0.1805 -0.0550 0.1376 0.044 Uiso 1 1 calc R . .
H31C H 0.1471 0.0546 0.1129 0.044 Uiso 1 1 calc R . .
C32 C 0.3482(10) 0.0076(7) 0.2913(5) 0.052(2) Uani 1 1 d . A .
H32A H 0.4365 0.0452 0.3284 0.062 Uiso 1 1 calc R . .
H32B H 0.3562 -0.0613 0.2727 0.062 Uiso 1 1 calc R . .
H32C H 0.2764 -0.0007 0.3200 0.062 Uiso 1 1 calc R . .
C33 C 0.4236(8) 0.0883(6) 0.1737(5) 0.042(2) Uani 1 1 d . A .
H33A H 0.5109 0.1249 0.2123 0.050 Uiso 1 1 calc R . .
H33B H 0.3995 0.1308 0.1283 0.050 Uiso 1 1 calc R . .
H33C H 0.4333 0.0212 0.1527 0.050 Uiso 1 1 calc R . .
C40 C 0.3041(9) 0.1618(7) 0.5081(5) 0.043(2) Uani 1 1 d . . .
C41 C 0.3955(11) 0.0865(9) 0.5357(6) 0.065(3) Uani 1 1 d . A .
H41A H 0.3739 0.0295 0.4927 0.079 Uiso 1 1 calc R . .
H41B H 0.3791 0.0579 0.5856 0.079 Uiso 1 1 calc R . .
H41C H 0.4924 0.1233 0.5467 0.079 Uiso 1 1 calc R . .
C42 C 0.1524(9) 0.1027(9) 0.4898(6) 0.063(3) Uani 1 1 d . A .
H42A H 0.1336 0.0440 0.4486 0.075 Uiso 1 1 calc R . .
H42B H 0.0925 0.1500 0.4692 0.075 Uiso 1 1 calc R . .
H42C H 0.1342 0.0763 0.5399 0.075 Uiso 1 1 calc R . .
C43 C 0.3353(12) 0.2501(8) 0.5742(6) 0.067(3) Uani 1 1 d . A .
H43A H 0.2749 0.2979 0.5560 0.080 Uiso 1 1 calc R . .
H43B H 0.4318 0.2881 0.5853 0.080 Uiso 1 1 calc R . .
H43C H 0.3193 0.2216 0.6242 0.080 Uiso 1 1 calc R . .
N11 N 0.0000(8) 0.1997(6) 0.1560(5) 0.0445(18) Uani 1 1 d . . .
C1 C -0.1056(10) 0.1600(6) 0.1152(5) 0.036(2) Uani 1 1 d . . .
C2 C -0.2411(10) 0.1055(8) 0.0635(7) 0.069(3) Uani 1 1 d . . .
H2A H -0.2596 0.1359 0.0111 0.082 Uiso 1 1 calc R . .
H2B H -0.3119 0.1125 0.0906 0.082 Uiso 1 1 calc R . .
H2C H -0.2427 0.0315 0.0541 0.082 Uiso 1 1 calc R . .
N4A N 0.3319(7) 0.2072(5) 0.4324(4) 0.0392(17) Uani 0.8828(14) 1 d P A 1
I1A I 0.53726(6) 0.28698(5) 0.43816(3) 0.03393(18) Uani 0.8828(14) 1 d P A 1
I2A I 0.83118(6) 0.39067(5) 0.42516(4) 0.03615(19) Uani 0.8828(14) 1 d P A 1
I3A I 0.82141(16) 0.17436(13) 0.34498(13) 0.0372(3) Uani 0.8828(14) 1 d P A 1
I4A I 0.8375(3) -0.01695(19) 0.2787(2) 0.0469(5) Uani 0.8828(14) 1 d P A 1
I5A I 0.92941(12) 0.28593(9) 0.61212(8) 0.0486(3) Uani 0.8828(14) 1 d P A 1
I6A I 1.01583(6) 0.24369(4) 0.77107(3) 0.04178(15) Uani 0.8828(14) 1 d P A 1
I7A I 1.16381(6) 0.19220(4) 0.96585(3) 0.04144(15) Uani 0.8828(14) 1 d P A 1
I8A I 1.43292(6) 0.22303(4) 0.91070(3) 0.04315(16) Uani 0.8828(14) 1 d P A 1
I9A I 1.6676(2) 0.2558(3) 0.8542(2) 0.0630(7) Uani 0.8828(14) 1 d P A 1
I10A I 1.05694(6) 0.41705(5) 0.99091(4) 0.04836(17) Uani 0.8828(14) 1 d P . 1
N4B N 0.3319(7) 0.2072(5) 0.4324(4) 0.0392(17) Uani 0.1172(14) 1 d P A 2
H4B H 0.4165 0.2411 0.4353 0.050 Uiso 0.1172(14) 1 calc PR A 2
I2B I 0.7025(6) 0.3315(5) 0.4264(3) 0.0520(18) Uani 0.1172(14) 1 d P A 2
I3B I 0.7794(13) 0.1480(10) 0.3496(10) 0.045(3) Uani 0.1172(14) 1 d PD A 2
I4B I 0.7977(19) -0.0325(15) 0.2697(18) 0.050(4) Uani 0.1172(14) 1 d PD A 2
I5B I 0.8765(9) 0.2514(6) 0.6113(6) 0.047(2) Uani 0.1172(14) 1 d P A 2
I6B I 1.01583(6) 0.24369(4) 0.77107(3) 0.04178(15) Uani 0.1172(14) 1 d P A 2
I7B I 1.16381(6) 0.19220(4) 0.96585(3) 0.04144(15) Uani 0.1172(14) 1 d P A 2
I8B I 1.43292(6) 0.22303(4) 0.91070(3) 0.04315(16) Uani 0.1172(14) 1 d PD A 2
I9B I 1.6872(14) 0.272(2) 0.8793(15) 0.056(5) Uani 0.1172(14) 1 d PD A 2
I10B I 1.05694(6) 0.41705(5) 0.99091(4) 0.04836(17) Uani 0.1172(14) 1 d P . 2

loop_
_atom_site_aniso_label
_atom_site_aniso_U_11
_atom_site_aniso_U_22
_atom_site_aniso_U_33
_atom_site_aniso_U_23
_atom_site_aniso_U_13
_atom_site_aniso_U_12
Te1 0.0342(3) 0.0274(3) 0.0228(3) 0.0029(2) 0.0035(2) 0.0038(2)
Te2 0.0305(3) 0.0318(3) 0.0240(3) 0.0047(2) 0.0032(2) 0.0031(2)
N1 0.038(4) 0.032(4) 0.030(4) 0.009(3) 0.001(3) -0.002(3)
C10 0.043(5) 0.035(5) 0.028(5) 0.006(4) -0.001(4) -0.009(4)
C11 0.060(6) 0.049(6) 0.031(5) 0.014(4) 0.008(4) 0.001(5)
C12 0.060(6) 0.049(6) 0.050(6) 0.015(5) -0.006(5) -0.024(5)
C13 0.056(7) 0.108(10) 0.060(7) 0.034(7) 0.029(6) 0.029(7)
N2 0.037(4) 0.030(4) 0.022(3) 0.003(3) 0.008(3) 0.007(3)
C20 0.041(5) 0.030(4) 0.036(5) 0.003(4) 0.008(4) 0.008(4)
C21 0.063(6) 0.069(7) 0.035(5) -0.001(5) 0.012(5) 0.034(5)
C22 0.062(6) 0.050(6) 0.041(5) -0.007(4) 0.003(5) 0.026(5)
C23 0.072(7) 0.039(6) 0.111(10) 0.007(6) 0.055(7) 0.008(5)
N3 0.029(3) 0.025(3) 0.029(4) 0.007(3) 0.004(3) 0.003(3)
C30 0.040(5) 0.026(4) 0.025(4) -0.002(3) -0.002(4) 0.007(4)
C31 0.041(5) 0.033(5) 0.031(5) -0.001(4) 0.005(4) 0.007(4)
C32 0.071(7) 0.045(6) 0.037(5) 0.011(4) 0.003(5) 0.023(5)
C33 0.039(5) 0.031(5) 0.053(6) -0.003(4) 0.013(4) 0.007(4)
C40 0.048(5) 0.048(5) 0.031(5) 0.009(4) 0.007(4) 0.013(5)
C41 0.067(7) 0.082(8) 0.052(6) 0.040(6) 0.019(5) 0.020(6)
C42 0.044(6) 0.099(9) 0.035(5) 0.028(5) 0.005(4) 0.000(6)
C43 0.089(8) 0.078(8) 0.036(6) 0.013(5) 0.027(6) 0.012(7)
N11 0.048(5) 0.039(4) 0.042(4) 0.004(4) 0.010(4) 0.004(4)
C1 0.049(6) 0.029(4) 0.033(5) 0.005(4) 0.010(4) 0.016(4)
C2 0.060(7) 0.060(7) 0.066(7) -0.001(6) -0.012(6) 0.008(6)
N4A 0.037(4) 0.049(4) 0.028(4) 0.013(3) 0.005(3) 0.006(3)
I1A 0.0295(3) 0.0445(4) 0.0232(3) 0.0012(3) 0.0029(2) 0.0047(3)
I2A 0.0332(4) 0.0432(4) 0.0297(3) -0.0017(3) 0.0081(3) 0.0052(3)
I3A 0.0325(8) 0.0475(8) 0.0289(5) 0.0043(6) 0.0062(5) 0.0064(6)
I4A 0.0617(13) 0.0368(11) 0.0326(8) -0.0037(7) 0.0139(10) -0.0093(9)
I5A 0.0587(8) 0.0516(8) 0.0348(4) 0.0006(6) 0.0066(6) 0.0199(6)
I6A 0.0485(3) 0.0367(3) 0.0366(3) 0.0050(2) 0.0091(3) 0.0053(3)
I7A 0.0505(3) 0.0420(3) 0.0290(3) 0.0030(2) 0.0044(3) 0.0131(3)
I8A 0.0498(4) 0.0328(3) 0.0398(3) -0.0007(2) 0.0005(3) 0.0099(3)
I9A 0.0646(10) 0.0453(14) 0.0832(16) 0.0102(10) 0.0257(10) 0.0144(7)
I10A 0.0490(4) 0.0531(4) 0.0391(3) 0.0032(3) 0.0010(3) 0.0176(3)
N4B 0.037(4) 0.049(4) 0.028(4) 0.013(3) 0.005(3) 0.006(3)
I2B 0.053(4) 0.067(4) 0.034(3) 0.007(3) 0.003(2) 0.021(3)
I3B 0.044(7) 0.051(6) 0.029(4) 0.005(4) -0.001(5) 0.001(5)
I4B 0.065(10) 0.022(4) 0.040(7) -0.011(3) 0.013(8) -0.035(5)
I5B 0.062(6) 0.031(4) 0.029(3) 0.001(3) 0.003(4) -0.020(3)
I6B 0.0485(3) 0.0367(3) 0.0366(3) 0.0050(2) 0.0091(3) 0.0053(3)
I7B 0.0505(3) 0.0420(3) 0.0290(3) 0.0030(2) 0.0044(3) 0.0131(3)
I8B 0.0498(4) 0.0328(3) 0.0398(3) -0.0007(2) 0.0005(3) 0.0099(3)
I9B 0.035(4) 0.032(5) 0.103(15) -0.001(7) 0.027(7) 0.004(4)
I10B 0.0490(4) 0.0531(4) 0.0391(3) 0.0032(3) 0.0010(3) 0.0176(3)

loop_
_atom_type_symbol
_atom_type_description
_atom_type_scat_dispersion_real
_atom_type_scat_dispersion_imag
_atom_type_scat_source
C C 0.0033 0.0016 'International Tables Vol C Tables 4.2.6.8 and 6.1.1.4'
H H 0.0000 0.0000 'International Tables Vol C Tables 4.2.6.8 and 6.1.1.4'
N N 0.0061 0.0033 'International Tables Vol C Tables 4.2.6.8 and 6.1.1.4'
Te Te -0.5308 1.6751 'International Tables Vol C Tables 4.2.6.8 and 6.1.1.4'
I I -0.4742 1.8119 'International Tables Vol C Tables 4.2.6.8 and 6.1.1.4'

loop_
_geom_angle_atom_site_label_1
_geom_angle_atom_site_label_2
_geom_angle_atom_site_label_3
_geom_angle
_geom_angle_site_symmetry_1
_geom_angle_site_symmetry_3
_geom_angle_publ_flag
N1 Te1 N2 98.5(3) . . ?
N1 Te1 N3 96.5(3) . . ?
N2 Te1 N3 75.1(2) . . ?
N1 Te1 Te2 112.8(2) . . ?
N2 Te1 Te2 39.22(18) . . ?
N3 Te1 Te2 39.86(17) . . ?
N4A Te2 N2 98.8(3) . . ?
N4A Te2 N3 99.8(3) . . ?
N2 Te2 N3 74.9(2) . . ?
N4A Te2 Te1 115.1(2) . . ?
N2 Te2 Te1 39.30(17) . . ?
N3 Te2 Te1 39.56(17) . . ?
C10 N1 Te1 128.8(5) . . ?
C10 N1 H1 115.6 . . ?
Te1 N1 H1 115.6 . . ?
N1 C10 C13 108.8(7) . . ?
N1 C10 C12 107.9(7) . . ?
C13 C10 C12 111.5(8) . . ?
N1 C10 C11 109.0(7) . . ?
C13 C10 C11 111.2(8) . . ?
C12 C10 C11 108.3(7) . . ?
C10 C11 H11A 109.5 . . ?
C10 C11 H11B 109.5 . . ?
H11A C11 H11B 109.5 . . ?
C10 C11 H11C 109.5 . . ?
H11A C11 H11C 109.5 . . ?
H11B C11 H11C 109.5 . . ?
C10 C12 H12A 109.5 . . ?
C10 C12 H12B 109.5 . . ?
H12A C12 H12B 109.5 . . ?
C10 C12 H12C 109.5 . . ?
H12A C12 H12C 109.5 . . ?
H12B C12 H12C 109.5 . . ?
C10 C13 H13A 109.5 . . ?
C10 C13 H13B 109.5 . . ?
H13A C13 H13B 109.5 . . ?
C10 C13 H13C 109.5 . . ?
H13A C13 H13C 109.5 . . ?
H13B C13 H13C 109.5 . . ?
C20 N2 Te2 124.7(5) . . ?
C20 N2 Te1 124.9(5) . . ?
Te2 N2 Te1 101.5(3) . . ?
C22 C20 C21 113.5(8) . . ?
C22 C20 N2 113.1(6) . . ?
C21 C20 N2 105.9(7) . . ?
C22 C20 C23 110.4(8) . . ?
C21 C20 C23 108.5(8) . . ?
N2 C20 C23 104.9(7) . . ?
C20 C21 H21A 109.5 . . ?
C20 C21 H21B 109.5 . . ?
H21A C21 H21B 109.5 . . ?
C20 C21 H21C 109.5 . . ?
H21A C21 H21C 109.5 . . ?
H21B C21 H21C 109.5 . . ?
C20 C22 H22A 109.5 . . ?
C20 C22 H22B 109.5 . . ?
H22A C22 H22B 109.5 . . ?
C20 C22 H22C 109.5 . . ?
H22A C22 H22C 109.5 . . ?
H22B C22 H22C 109.5 . . ?
C20 C23 H23A 109.5 . . ?
C20 C23 H23B 109.5 . . ?
H23A C23 H23B 109.5 . . ?
C20 C23 H23C 109.5 . . ?
H23A C23 H23C 109.5 . . ?
H23B C23 H23C 109.5 . . ?
C30 N3 Te1 126.5(5) . . ?
C30 N3 Te2 123.6(5) . . ?
Te1 N3 Te2 100.6(3) . . ?
N3 C30 C31 112.1(6) . . ?
N3 C30 C33 106.8(6) . . ?
C31 C30 C33 110.7(6) . . ?
N3 C30 C32 106.2(6) . . ?
C31 C30 C32 110.4(7) . . ?
C33 C30 C32 110.5(7) . . ?
C30 C31 H31A 109.5 . . ?
C30 C31 H31B 109.5 . . ?
H31A C31 H31B 109.5 . . ?
C30 C31 H31C 109.5 . . ?
H31A C31 H31C 109.5 . . ?
H31B C31 H31C 109.5 . . ?
C30 C32 H32A 109.5 . . ?
C30 C32 H32B 109.5 . . ?
H32A C32 H32B 109.5 . . ?
C30 C32 H32C 109.5 . . ?
H32A C32 H32C 109.5 . . ?
H32B C32 H32C 109.5 . . ?
C30 C33 H33A 109.5 . . ?
C30 C33 H33B 109.5 . . ?
H33A C33 H33B 109.5 . . ?
C30 C33 H33C 109.5 . . ?
H33A C33 H33C 109.5 . . ?
H33B C33 H33C 109.5 . . ?
N4A C40 C41 109.3(7) . . ?
N4A C40 C43 108.6(7) . . ?
C41 C40 C43 110.2(8) . . ?
N4A C40 C42 110.0(7) . . ?
C41 C40 C42 109.0(8) . . ?
C43 C40 C42 109.8(8) . . ?
C40 C41 H41A 109.5 . . ?
C40 C41 H41B 109.5 . . ?
H41A C41 H41B 109.5 . . ?
C40 C41 H41C 109.5 . . ?
H41A C41 H41C 109.5 . . ?
H41B C41 H41C 109.5 . . ?
C40 C42 H42A 109.5 . . ?
C40 C42 H42B 109.5 . . ?
H42A C42 H42B 109.5 . . ?
C40 C42 H42C 109.5 . . ?
H42A C42 H42C 109.5 . . ?
H42B C42 H42C 109.5 . . ?
C40 C43 H43A 109.5 . . ?
C40 C43 H43B 109.5 . . ?
H43A C43 H43B 109.5 . . ?
C40 C43 H43C 109.5 . . ?
H43A C43 H43C 109.5 . . ?
H43B C43 H43C 109.5 . . ?
N11 C1 C2 178.1(9) . . ?
C1 C2 H2A 109.5 . . ?
C1 C2 H2B 109.5 . . ?
H2A C2 H2B 109.5 . . ?
C1 C2 H2C 109.5 . . ?
H2A C2 H2C 109.5 . . ?
H2B C2 H2C 109.5 . . ?
C40 N4A Te2 123.8(5) . . ?
C40 N4A I1A 118.3(5) . . ?
Te2 N4A I1A 117.8(3) . . ?
N4A I1A I2A 173.00(18) . . ?
I3A I2A I1A 84.75(4) . . ?
I3A I2A I5A 86.08(5) . . ?
I1A I2A I5A 81.92(4) . . ?
I4A I3A I2A 174.99(8) . . ?
I6A I5A I2A 168.71(5) . . ?
I5A I6A I7A 172.76(4) . . ?
I8A I7A I6A 84.71(3) . . ?
I8A I7A I10A 114.63(3) . . ?
I6A I7A I10A 75.62(3) . . ?
I9A I8A I7A 176.97(9) . . ?
I10A I10A I7A 173.65(4) 2_767 . ?
I3B I2B I5B 84.0(4) . . ?
I4B I3B I2B 169.6(6) . . ?

loop_
_geom_bond_atom_site_label_1
_geom_bond_atom_site_label_2
_geom_bond_distance
_geom_bond_site_symmetry_2
_geom_bond_publ_flag
Te1 N1 1.923(6) . ?
Te1 N2 2.013(6) . ?
Te1 N3 2.018(6) . ?
Te1 Te2 3.1141(11) . ?
Te2 N4A 1.943(6) . ?
Te2 N2 2.009(6) . ?
Te2 N3 2.030(6) . ?
N1 C10 1.483(10) . ?
N1 H1 0.8800 . ?
C10 C13 1.505(13) . ?
C10 C12 1.527(11) . ?
C10 C11 1.540(11) . ?
C11 H11A 0.9800 . ?
C11 H11B 0.9800 . ?
C11 H11C 0.9800 . ?
C12 H12A 0.9800 . ?
C12 H12B 0.9800 . ?
C12 H12C 0.9800 . ?
C13 H13A 0.9800 . ?
C13 H13B 0.9800 . ?
C13 H13C 0.9800 . ?
N2 C20 1.512(10) . ?
C20 C22 1.482(11) . ?
C20 C21 1.508(11) . ?
C20 C23 1.538(12) . ?
C21 H21A 0.9800 . ?
C21 H21B 0.9800 . ?
C21 H21C 0.9800 . ?
C22 H22A 0.9800 . ?
C22 H22B 0.9800 . ?
C22 H22C 0.9800 . ?
C23 H23A 0.9800 . ?
C23 H23B 0.9800 . ?
C23 H23C 0.9800 . ?
N3 C30 1.504(9) . ?
C30 C31 1.528(10) . ?
C30 C33 1.530(11) . ?
C30 C32 1.536(11) . ?
C31 H31A 0.9800 . ?
C31 H31B 0.9800 . ?
C31 H31C 0.9800 . ?
C32 H32A 0.9800 . ?
C32 H32B 0.9800 . ?
C32 H32C 0.9800 . ?
C33 H33A 0.9800 . ?
C33 H33B 0.9800 . ?
C33 H33C 0.9800 . ?
C40 N4A 1.508(11) . ?
C40 C41 1.516(13) . ?
C40 C43 1.516(13) . ?
C40 C42 1.538(12) . ?
C41 H41A 0.9800 . ?
C41 H41B 0.9800 . ?
C41 H41C 0.9800 . ?
C42 H42A 0.9800 . ?
C42 H42B 0.9800 . ?
C42 H42C 0.9800 . ?
C43 H43A 0.9800 . ?
C43 H43B 0.9800 . ?
C43 H43C 0.9800 . ?
N11 C1 1.131(10) . ?
C1 C2 1.460(13) . ?
C2 H2A 0.9800 . ?
C2 H2B 0.9800 . ?
C2 H2C 0.9800 . ?
N4A I1A 2.131(7) . ?
I1A I2A 3.1181(12) . ?
I2A I3A 3.095(2) . ?
I2A I5A 3.5029(17) . ?
I3A I4A 2.7878(18) . ?
I5A I6A 2.7362(16) . ?
I6A I7A 3.4269(13) . ?
I7A I8A 3.1129(11) . ?
I7A I10A 3.4313(11) . ?
I8A I9A 2.792(2) . ?
I10A I10A 2.7432(14) 2_767 ?
I2B I3B 3.063(17) . ?
I2B I5B 3.511(11) . ?
I3B I4B 2.773(10) . ?

loop_
_geom_torsion_atom_site_label_1
_geom_torsion_atom_site_label_2
_geom_torsion_atom_site_label_3
_geom_torsion_atom_site_label_4
_geom_torsion
_geom_torsion_site_symmetry_1
_geom_torsion_site_symmetry_2
_geom_torsion_site_symmetry_3
_geom_torsion_site_symmetry_4
_geom_torsion_publ_flag
N1 Te1 Te2 N4A 2.6(3) . . . . ?
N2 Te1 Te2 N4A -72.2(4) . . . . ?
N3 Te1 Te2 N4A 74.4(3) . . . . ?
N1 Te1 Te2 N2 74.8(3) . . . . ?
N3 Te1 Te2 N2 146.6(4) . . . . ?
N1 Te1 Te2 N3 -71.7(3) . . . . ?
N2 Te1 Te2 N3 -146.6(4) . . . . ?
N2 Te1 N1 C10 -133.7(7) . . . . ?
N3 Te1 N1 C10 150.4(7) . . . . ?
Te2 Te1 N1 C10 -171.8(6) . . . . ?
Te1 N1 C10 C13 -115.1(7) . . . . ?
Te1 N1 C10 C12 123.8(7) . . . . ?
Te1 N1 C10 C11 6.3(10) . . . . ?
N4A Te2 N2 C20 -92.5(6) . . . . ?
N3 Te2 N2 C20 169.6(6) . . . . ?
Te1 Te2 N2 C20 148.3(7) . . . . ?
N4A Te2 N2 Te1 119.2(3) . . . . ?
N3 Te2 N2 Te1 21.3(2) . . . . ?
N1 Te1 N2 C20 95.9(6) . . . . ?
N3 Te1 N2 C20 -169.6(6) . . . . ?
Te2 Te1 N2 C20 -148.2(7) . . . . ?
N1 Te1 N2 Te2 -115.9(3) . . . . ?
N3 Te1 N2 Te2 -21.4(2) . . . . ?
Te2 N2 C20 C22 -78.9(8) . . . . ?
Te1 N2 C20 C22 62.2(9) . . . . ?
Te2 N2 C20 C21 46.0(8) . . . . ?
Te1 N2 C20 C21 -172.9(6) . . . . ?
Te2 N2 C20 C23 160.7(6) . . . . ?
Te1 N2 C20 C23 -58.2(8) . . . . ?
N1 Te1 N3 C30 -94.7(6) . . . . ?
N2 Te1 N3 C30 168.2(6) . . . . ?
Te2 Te1 N3 C30 147.1(7) . . . . ?
N1 Te1 N3 Te2 118.3(3) . . . . ?
N2 Te1 N3 Te2 21.1(2) . . . . ?
N4A Te2 N3 C30 94.0(6) . . . . ?
N2 Te2 N3 C30 -169.5(6) . . . . ?
Te1 Te2 N3 C30 -148.3(7) . . . . ?
N4A Te2 N3 Te1 -117.7(3) . . . . ?
N2 Te2 N3 Te1 -21.2(2) . . . . ?
Te1 N3 C30 C31 -71.8(8) . . . . ?
Te2 N3 C30 C31 68.3(8) . . . . ?
Te1 N3 C30 C33 49.6(8) . . . . ?
Te2 N3 C30 C33 -170.4(5) . . . . ?
Te1 N3 C30 C32 167.6(5) . . . . ?
Te2 N3 C30 C32 -52.4(8) . . . . ?
C41 C40 N4A Te2 121.6(7) . . . . ?
C43 C40 N4A Te2 -118.1(7) . . . . ?
C42 C40 N4A Te2 2.0(10) . . . . ?
C41 C40 N4A I1A -57.3(9) . . . . ?
C43 C40 N4A I1A 63.0(9) . . . . ?
C42 C40 N4A I1A -176.9(6) . . . . ?
N2 Te2 N4A C40 141.9(6) . . . . ?
N3 Te2 N4A C40 -142.0(6) . . . . ?
Te1 Te2 N4A C40 179.5(6) . . . . ?
N2 Te2 N4A I1A -39.2(4) . . . . ?
N3 Te2 N4A I1A 36.9(4) . . . . ?
Te1 Te2 N4A I1A -1.6(4) . . . . ?
C40 N4A I1A I2A 140.3(13) . . . . ?
Te2 N4A I1A I2A -38.7(18) . . . . ?
N4A I1A I2A I3A -41.1(15) . . . . ?
N4A I1A I2A I5A -127.8(15) . . . . ?
I1A I2A I3A I4A -148.2(12) . . . . ?
I5A I2A I3A I4A -65.9(12) . . . . ?
I3A I2A I5A I6A 170.8(2) . . . . ?
I1A I2A I5A I6A -104.0(2) . . . . ?
I2A I5A I6A I7A -97.8(3) . . . . ?
I5A I6A I7A I8A 3.3(3) . . . . ?
I5A I6A I7A I10A 120.4(3) . . . . ?
I6A I7A I8A I9A 16.5(12) . . . . ?
I10A I7A I8A I9A -55.1(12) . . . . ?
I8A I7A I10A I10A 159.2(3) . . . 2_767 ?
I6A I7A I10A I10A 82.0(3) . . . 2_767 ?
I5B I2B I3B I4B 117(5) . . . . ?
